data_2022180
loop_
_publ_author_name
'Ma\/lecka, Magdalena'
'Kusz, Joachim'
'Eriksson, Lars'
'Adamus-Grabicka, Angelika'
'Budzisz, El\.zbieta'

_publ_section_title
;
 The relationship between Hirshfeld potential and cytotoxic activity: a
 study along a series of flavonoid and chromanone derivatives
;
_journal_coeditor_code YF3205
_journal_issue 8
_journal_name_full 'Acta Crystallographica Section C'
_journal_page_first
;
;
_journal_paper_doi 10.1107/S205322962000813X
_journal_volume 76
_journal_year 2020
_chemical_formula_iupac 'C22 H16 O2'
_chemical_formula_moiety 'C22 H16 O2'
_chemical_formula_sum 'C22 H16 O2'
_chemical_formula_weight 312.35
_chemical_name_common (E)-3-benzylidene-2-phenylchroman-4-one
_chemical_name_systematic
;
(<i>E</i>)-3-Benzylidene-2-phenylchroman-4-one
;
_space_group_crystal_system monoclinic
_space_group_IT_number 15
_space_group_name_Hall '-C 2yc'
_space_group_name_H-M_alt 'C 1 2/c 1'
_atom_sites_solution_hydrogens geom
_audit_creation_method SHELXL-2014/7
_cell_angle_alpha 90
_cell_angle_beta 100.420(3)
_cell_angle_gamma 90
_cell_formula_units_Z 8
_cell_length_a 10.2487(3)
_cell_length_b 16.3033(4)
_cell_length_c 19.7539(7)
_cell_measurement_reflns_used 7518
_cell_measurement_temperature 100(2)
_cell_measurement_theta_max 35.7440
_cell_measurement_theta_min 3.4120
_cell_volume 3246.20(17)
_computing_cell_refinement
;
CrysAlis PRO (Rigaku OD, 2015)
;
_computing_data_collection
;
CrysAlis PRO (Rigaku OD, 2015)
;
_computing_data_reduction
;
CrysAlis PRO (Rigaku OD, 2015)
;
_computing_molecular_graphics
;
DIAMOND (Brandenburg & Putz, 1999)
;
_computing_publication_material
;
SHELXL2014 (Sheldrick, 2015b) and
publCIF (Westrip, 2010)
;
_computing_structure_refinement
;
SHELXL2014 (Sheldrick, 2015b)
;
_computing_structure_solution
;
SHELXS (Sheldrick, 2015a)
;
_diffrn_ambient_temperature 100.00(10)
_diffrn_detector 'CCD plate'
_diffrn_detector_area_resol_mean 10.4498
_diffrn_measured_fraction_theta_full 0.998
_diffrn_measured_fraction_theta_max 0.998
_diffrn_measurement_device 'four-circle diffractometer'
_diffrn_measurement_device_type 'Rigaku OD SuperNova Dual source diffractometer with an Atlas detector'
_diffrn_measurement_method '\w scans'
_diffrn_radiation_monochromator mirror
_diffrn_radiation_probe x-ray
_diffrn_radiation_type 'Mo K\a'
_diffrn_radiation_wavelength 0.71073
_diffrn_reflns_av_R_equivalents 0.0420
_diffrn_reflns_av_unetI/netI 0.0386
_diffrn_reflns_limit_h_max 9
_diffrn_reflns_limit_h_min -12
_diffrn_reflns_limit_k_max 20
_diffrn_reflns_limit_k_min -20
_diffrn_reflns_limit_l_max 24
_diffrn_reflns_limit_l_min -24
_diffrn_reflns_number 13340
_diffrn_reflns_theta_full 25.242
_diffrn_reflns_theta_max 26.498
_diffrn_reflns_theta_min 3.262
_diffrn_source 'micro-focus sealed X-ray tube'
_exptl_absorpt_coefficient_mu 0.081
_exptl_absorpt_correction_T_max 1.00000
_exptl_absorpt_correction_T_min 0.74418
_exptl_absorpt_correction_type multi-scan
_exptl_absorpt_process_details
;
(CrysAlis PRO; Rigaku OD, 2015)
;
_exptl_crystal_colour colorless
_exptl_crystal_density_diffrn 1.278
_exptl_crystal_description plate
_exptl_crystal_F_000 1312
_exptl_crystal_size_max 0.28
_exptl_crystal_size_mid 0.26
_exptl_crystal_size_min 0.08
_refine_diff_density_max 0.494
_refine_diff_density_min -0.379
_refine_ls_extinction_method none
_refine_ls_goodness_of_fit_ref 1.020
_refine_ls_hydrogen_treatment constr
_refine_ls_matrix_type full
_refine_ls_number_parameters 205
_refine_ls_number_reflns 13340
_refine_ls_number_restraints 0
_refine_ls_restrained_S_all 1.020
_refine_ls_R_factor_all 0.0701
_refine_ls_R_factor_gt 0.0598
_refine_ls_shift/su_max 0.000
_refine_ls_shift/su_mean 0.000
_refine_ls_structure_factor_coef Fsqd
_refine_ls_weighting_details 'w=1/[\s^2^(Fo^2^)+(0.0600P)^2^+1.5246P] where P=(Fo^2^+2Fc^2^)/3'
_refine_ls_weighting_scheme calc
_refine_ls_wR_factor_gt 0.1464
_refine_ls_wR_factor_ref 0.1534
_reflns_number_gt 11168
_reflns_number_total 13340
_reflns_threshold_expression 'I > 2\s(I)'
_cod_data_source_file yf3205sup1.cif
_cod_data_source_block compound_I_AAG10
_cod_original_sg_symbol_H-M 'C 2/c'
_cod_database_code 2022180
_shelx_space_group_comment
;
The symmetry employed for this shelxl refinement is uniquely defined
by the following loop, which should always be used as a source of
symmetry information in preference to the above space-group names.
They are only intended as comments.
;

loop_
_space_group_symop_operation_xyz
'x, y, z'
'-x, y, -z+1/2'
'x+1/2, y+1/2, z'
'-x+1/2, y+1/2, -z+1/2'
'-x, -y, -z'
'x, -y, z-1/2'
'-x+1/2, -y+1/2, -z'
'x+1/2, -y+1/2, z-1/2'

loop_
_atom_site_type_symbol
_atom_site_label
_atom_site_fract_x
_atom_site_fract_y
_atom_site_fract_z
_atom_site_U_iso_or_equiv
_atom_site_adp_type
_atom_site_calc_flag
_atom_site_occupancy
_atom_site_disorder_assembly
_atom_site_disorder_group
O O1 0.32317(14) 0.18634(9) 0.46640(7) 0.0255(4) Uani d 1 . .
O O4 0.17916(15) 0.30418(10) 0.28534(9) 0.0375(4) Uani d 1 . .
C C2 0.2187(2) 0.14416(13) 0.41919(11) 0.0226(4) Uani d 1 . .
H H2 0.1530 0.1238 0.4471 0.027 Uiso calc 1 . .
C C3 0.14523(19) 0.20038(12) 0.36501(11) 0.0220(4) Uani d 1 . .
C C4 0.2246(2) 0.26304(13) 0.33592(11) 0.0248(5) Uani d 1 . .
C C5 0.4459(2) 0.33109(14) 0.34907(13) 0.0320(5) Uani d 1 . .
H H5 0.4200 0.3550 0.3048 0.038 Uiso calc 1 . .
C C6 0.5669(2) 0.35083(15) 0.38841(14) 0.0377(6) Uani d 1 . .
H H6 0.6254 0.3871 0.3709 0.045 Uiso calc 1 . .
C C7 0.6030(2) 0.31731(14) 0.45384(14) 0.0350(6) Uani d 1 . .
H H7 0.6850 0.3325 0.4816 0.042 Uiso calc 1 . .
C C8 0.5213(2) 0.26219(13) 0.47898(12) 0.0288(5) Uani d 1 . .
H H8 0.5471 0.2394 0.5237 0.035 Uiso calc 1 . .
C C9 0.40053(19) 0.24013(12) 0.43838(11) 0.0225(4) Uani d 1 . .
C C10 0.36040(19) 0.27579(13) 0.37392(11) 0.0241(5) Uani d 1 . .
C C11 0.01360(19) 0.19908(13) 0.34047(11) 0.0249(5) Uani d 1 . .
H H11 -0.0155 0.2393 0.3063 0.030 Uiso calc 1 . .
C C12 -0.09296(11) 0.14678(8) 0.35704(8) 0.0276(5) Uani d 1 . .
C C13 -0.07390(11) 0.06755(9) 0.38294(8) 0.0342(6) Uani d 1 . .
H H13 0.0124 0.0441 0.3909 0.041 Uiso calc 1 . .
C C14 -0.18105(15) 0.02267(8) 0.39717(9) 0.0425(6) Uani d 1 . .
H H14 -0.1680 -0.0315 0.4149 0.051 Uiso calc 1 . .
C C15 -0.30727(12) 0.05701(10) 0.38550(9) 0.0448(7) Uani d 1 . .
H H15 -0.3805 0.0263 0.3952 0.054 Uiso calc 1 . .
C C16 -0.32633(10) 0.13624(10) 0.35960(8) 0.0412(6) Uani d 1 . .
H H16 -0.4126 0.1597 0.3516 0.049 Uiso calc 1 . .
C C17 -0.21918(13) 0.18112(8) 0.34537(8) 0.0334(5) Uani d 1 . .
H H17 -0.2322 0.2353 0.3277 0.040 Uiso calc 1 . .
C C18 0.27922(18) 0.06873(12) 0.39076(11) 0.0213(4) Uani d 1 . .
C C19 0.34181(19) 0.01096(13) 0.43743(12) 0.0265(5) Uani d 1 . .
H H19 0.3452 0.0193 0.4853 0.032 Uiso calc 1 . .
C C20 0.3992(2) -0.05840(13) 0.41512(13) 0.0311(5) Uani d 1 . .
H H20 0.4422 -0.0970 0.4477 0.037 Uiso calc 1 . .
C C21 0.3943(2) -0.07174(13) 0.34587(13) 0.0327(5) Uani d 1 . .
H H21 0.4342 -0.1192 0.3305 0.039 Uiso calc 1 . .
C C22 0.3308(2) -0.01541(15) 0.29893(13) 0.0362(6) Uani d 1 . .
H H22 0.3261 -0.0244 0.2510 0.043 Uiso calc 1 . .
C C23 0.2737(2) 0.05466(14) 0.32169(12) 0.0302(5) Uani d 1 . .
H H23 0.2304 0.0931 0.2890 0.036 Uiso calc 1 . .

loop_
_atom_site_aniso_label
_atom_site_aniso_U_11
_atom_site_aniso_U_22
_atom_site_aniso_U_33
_atom_site_aniso_U_12
_atom_site_aniso_U_13
_atom_site_aniso_U_23
O1 0.0270(8) 0.0262(8) 0.0219(8) -0.0036(6) 0.0005(6) -0.0032(6)
O4 0.0286(8) 0.0346(9) 0.0432(10) -0.0068(7) -0.0099(7) 0.0148(8)
C2 0.0199(10) 0.0250(11) 0.0225(10) -0.0053(8) 0.0021(8) -0.0006(8)
C3 0.0184(10) 0.0196(10) 0.0278(11) 0.0000(8) 0.0032(8) -0.0022(8)
C4 0.0195(10) 0.0221(10) 0.0310(12) 0.0009(8) -0.0003(8) 0.0019(9)
C5 0.0240(11) 0.0291(12) 0.0409(14) -0.0027(9) 0.0006(10) 0.0078(10)
C6 0.0216(11) 0.0318(13) 0.0575(17) -0.0062(10) 0.0013(11) 0.0059(11)
C7 0.0211(11) 0.0277(12) 0.0512(15) -0.0014(9) -0.0066(10) -0.0053(10)
C8 0.0283(11) 0.0240(11) 0.0307(12) 0.0019(9) -0.0038(9) -0.0056(9)
C9 0.0198(10) 0.0193(10) 0.0279(11) 0.0023(8) 0.0029(8) -0.0040(8)
C10 0.0161(10) 0.0232(10) 0.0317(12) 0.0005(8) 0.0008(8) 0.0000(8)
C11 0.0202(10) 0.0246(11) 0.0296(11) 0.0000(8) 0.0037(9) -0.0057(8)
C12 0.0215(11) 0.0351(12) 0.0263(11) -0.0077(9) 0.0044(9) -0.0101(9)
C13 0.0268(12) 0.0421(14) 0.0351(13) -0.0108(10) 0.0092(10) -0.0098(10)
C14 0.0501(16) 0.0438(15) 0.0362(14) -0.0207(12) 0.0143(12) -0.0061(11)
C15 0.0267(13) 0.075(2) 0.0351(14) -0.0264(13) 0.0111(11) -0.0146(13)
C16 0.0232(12) 0.0681(19) 0.0325(14) -0.0093(11) 0.0056(10) -0.0099(12)
C17 0.0228(11) 0.0497(15) 0.0279(12) -0.0037(10) 0.0049(9) -0.0109(10)
C18 0.0162(9) 0.0191(10) 0.0276(11) -0.0041(8) 0.0014(8) 0.0025(8)
C19 0.0202(10) 0.0285(11) 0.0286(12) -0.0037(8) -0.0012(8) 0.0054(9)
C20 0.0194(10) 0.0219(11) 0.0470(14) -0.0029(9) -0.0073(9) 0.0093(10)
C21 0.0231(11) 0.0193(11) 0.0528(16) -0.0017(9) -0.0011(10) -0.0071(10)
C22 0.0438(14) 0.0321(13) 0.0307(13) 0.0033(11) 0.0016(11) -0.0072(10)
C23 0.0354(12) 0.0238(11) 0.0291(12) 0.0059(9) 0.0000(9) 0.0036(9)

loop_
_atom_type_symbol
_atom_type_description
_atom_type_scat_dispersion_real
_atom_type_scat_dispersion_imag
_atom_type_scat_source
C C 0.0033 0.0016 'International Tables Vol C Tables 4.2.6.8 and 6.1.1.4'
H H 0.0000 0.0000 'International Tables Vol C Tables 4.2.6.8 and 6.1.1.4'
O O 0.0106 0.0060 'International Tables Vol C Tables 4.2.6.8 and 6.1.1.4'

loop_
_geom_angle_atom_site_label_1
_geom_angle_atom_site_label_2
_geom_angle_atom_site_label_3
_geom_angle_site_symmetry_1
_geom_angle_site_symmetry_3
_geom_angle
_geom_angle_publ_flag
C9 O1 C2 . . 117.18(16) ?
O1 C2 C3 . . 112.51(16) ?
O1 C2 C18 . . 108.33(15) ?
C3 C2 C18 . . 114.39(17) ?
O1 C2 H2 . . 107.1 ?
C3 C2 H2 . . 107.1 ?
C18 C2 H2 . . 107.1 ?
C11 C3 C4 . . 117.01(19) ?
C11 C3 C2 . . 125.86(19) ?
C4 C3 C2 . . 117.13(17) ?
O4 C4 C10 . . 121.6(2) ?
O4 C4 C3 . . 122.62(19) ?
C10 C4 C3 . . 115.69(18) ?
C6 C5 C10 . . 120.5(2) ?
C6 C5 H5 . . 119.8 ?
C10 C5 H5 . . 119.8 ?
C5 C6 C7 . . 119.6(2) ?
C5 C6 H6 . . 120.2 ?
C7 C6 H6 . . 120.2 ?
C8 C7 C6 . . 120.9(2) ?
C8 C7 H7 . . 119.6 ?
C6 C7 H7 . . 119.6 ?
C7 C8 C9 . . 119.6(2) ?
C7 C8 H8 . . 120.2 ?
C9 C8 H8 . . 120.2 ?
O1 C9 C10 . . 122.82(18) ?
O1 C9 C8 . . 116.91(19) ?
C10 C9 C8 . . 120.2(2) ?
C9 C10 C5 . . 119.17(19) ?
C9 C10 C4 . . 120.21(19) ?
C5 C10 C4 . . 120.3(2) ?
C3 C11 C12 . . 131.7(2) ?
C3 C11 H11 . . 114.2 ?
C12 C11 H11 . . 114.2 ?
C13 C12 C17 . . 120.0 ?
C13 C12 C11 . . 124.12(12) ?
C17 C12 C11 . . 115.88(12) ?
C14 C13 C12 . . 120.0 ?
C14 C13 H13 . . 120.0 ?
C12 C13 H13 . . 120.0 ?
C13 C14 C15 . . 120.0 ?
C13 C14 H14 . . 120.0 ?
C15 C14 H14 . . 120.0 ?
C14 C15 C16 . . 120.0 ?
C14 C15 H15 . . 120.0 ?
C16 C15 H15 . . 120.0 ?
C17 C16 C15 . . 120.0 ?
C17 C16 H16 . . 120.0 ?
C15 C16 H16 . . 120.0 ?
C16 C17 C12 . . 120.0 ?
C16 C17 H17 . . 120.0 ?
C12 C17 H17 . . 120.0 ?
C23 C18 C19 . . 118.4(2) ?
C23 C18 C2 . . 123.52(18) ?
C19 C18 C2 . . 118.04(19) ?
C20 C19 C18 . . 120.9(2) ?
C20 C19 H19 . . 119.5 ?
C18 C19 H19 . . 119.5 ?
C21 C20 C19 . . 120.3(2) ?
C21 C20 H20 . . 119.8 ?
C19 C20 H20 . . 119.8 ?
C20 C21 C22 . . 119.3(2) ?
C20 C21 H21 . . 120.3 ?
C22 C21 H21 . . 120.3 ?
C21 C22 C23 . . 120.2(2) ?
C21 C22 H22 . . 119.9 ?
C23 C22 H22 . . 119.9 ?
C18 C23 C22 . . 120.8(2) ?
C18 C23 H23 . . 119.6 ?
C22 C23 H23 . . 119.6 ?

loop_
_geom_bond_atom_site_label_1
_geom_bond_atom_site_label_2
_geom_bond_site_symmetry_2
_geom_bond_distance
_geom_bond_publ_flag
O1 C9 . 1.365(2) ?
O1 C2 . 1.459(2) ?
O4 C4 . 1.223(3) ?
C2 C3 . 1.504(3) ?
C2 C18 . 1.529(3) ?
C2 H2 . 1.0000 ?
C3 C11 . 1.349(3) ?
C3 C4 . 1.485(3) ?
C4 C10 . 1.472(3) ?
C5 C6 . 1.378(3) ?
C5 C10 . 1.406(3) ?
C5 H5 . 0.9500 ?
C6 C7 . 1.390(4) ?
C6 H6 . 0.9500 ?
C7 C8 . 1.381(3) ?
C7 H7 . 0.9500 ?
C8 C9 . 1.395(3) ?
C8 H8 . 0.9500 ?
C9 C10 . 1.392(3) ?
C11 C12 . 1.468(2) ?
C11 H11 . 0.9500 ?
C12 C13 . 1.3900 ?
C12 C17 . 1.3900 ?
C13 C14 . 1.3900 ?
C13 H13 . 0.9500 ?
C14 C15 . 1.3900 ?
C14 H14 . 0.9500 ?
C15 C16 . 1.3900 ?
C15 H15 . 0.9500 ?
C16 C17 . 1.3900 ?
C16 H16 . 0.9500 ?
C17 H17 . 0.9500 ?
C18 C23 . 1.375(3) ?
C18 C19 . 1.391(3) ?
C19 C20 . 1.383(3) ?
C19 H19 . 0.9500 ?
C20 C21 . 1.377(3) ?
C20 H20 . 0.9500 ?
C21 C22 . 1.381(3) ?
C21 H21 . 0.9500 ?
C22 C23 . 1.395(3) ?
C22 H22 . 0.9500 ?
C23 H23 . 0.9500 ?

loop_
_geom_hbond_atom_site_label_D
_geom_hbond_atom_site_label_H
_geom_hbond_atom_site_label_A
_geom_hbond_site_symmetry_A
_geom_hbond_distance_DH
_geom_hbond_distance_HA
_geom_hbond_distance_DA
_geom_hbond_angle_DHA
C11 H11 O4 2 0.95 2.47 3.353(3) 154.2
C17 H17 O4 2 0.95 2.64 3.353(2) 132.0
C21 H21 O4 4_545 0.95 2.68 3.267(3) 120.4

loop_
_geom_torsion_atom_site_label_1
_geom_torsion_atom_site_label_2
_geom_torsion_atom_site_label_3
_geom_torsion_atom_site_label_4
_geom_torsion_site_symmetry_1
_geom_torsion_site_symmetry_2
_geom_torsion_site_symmetry_3
_geom_torsion_site_symmetry_4
_geom_torsion
_geom_torsion_publ_flag
C9 O1 C2 C3 . . . . -42.9(2) ?
C9 O1 C2 C18 . . . . 84.6(2) ?
O1 C2 C3 C11 . . . . -141.2(2) ?
C18 C2 C3 C11 . . . . 94.6(2) ?
O1 C2 C3 C4 . . . . 38.7(2) ?
C18 C2 C3 C4 . . . . -85.5(2) ?
C11 C3 C4 O4 . . . . -10.5(3) ?
C2 C3 C4 O4 . . . . 169.6(2) ?
C11 C3 C4 C10 . . . . 166.58(19) ?
C2 C3 C4 C10 . . . . -13.4(3) ?
C10 C5 C6 C7 . . . . -1.7(4) ?
C5 C6 C7 C8 . . . . 2.4(4) ?
C6 C7 C8 C9 . . . . -0.3(3) ?
C2 O1 C9 C10 . . . . 21.3(3) ?
C2 O1 C9 C8 . . . . -162.10(17) ?
C7 C8 C9 O1 . . . . -179.08(19) ?
C7 C8 C9 C10 . . . . -2.4(3) ?
O1 C9 C10 C5 . . . . 179.55(18) ?
C8 C9 C10 C5 . . . . 3.1(3) ?
O1 C9 C10 C4 . . . . 6.5(3) ?
C8 C9 C10 C4 . . . . -170.01(19) ?
C6 C5 C10 C9 . . . . -1.0(3) ?
C6 C5 C10 C4 . . . . 172.0(2) ?
O4 C4 C10 C9 . . . . 167.2(2) ?
C3 C4 C10 C9 . . . . -9.8(3) ?
O4 C4 C10 C5 . . . . -5.8(3) ?
C3 C4 C10 C5 . . . . 177.17(19) ?
C4 C3 C11 C12 . . . . -179.93(19) ?
C2 C3 C11 C12 . . . . 0.0(4) ?
C3 C11 C12 C13 . . . . -26.0(3) ?
C3 C11 C12 C17 . . . . 153.9(2) ?
C17 C12 C13 C14 . . . . 0.0 ?
C11 C12 C13 C14 . . . . 179.93(16) ?
C12 C13 C14 C15 . . . . 0.0 ?
C13 C14 C15 C16 . . . . 0.0 ?
C14 C15 C16 C17 . . . . 0.0 ?
C15 C16 C17 C12 . . . . 0.0 ?
C13 C12 C17 C16 . . . . 0.0 ?
C11 C12 C17 C16 . . . . -179.93(15) ?
O1 C2 C18 C23 . . . . -123.2(2) ?
C3 C2 C18 C23 . . . . 3.2(3) ?
O1 C2 C18 C19 . . . . 57.6(2) ?
C3 C2 C18 C19 . . . . -176.08(17) ?
C23 C18 C19 C20 . . . . 1.1(3) ?
C2 C18 C19 C20 . . . . -179.64(17) ?
C18 C19 C20 C21 . . . . -0.5(3) ?
C19 C20 C21 C22 . . . . -0.4(3) ?
C20 C21 C22 C23 . . . . 0.7(3) ?
C19 C18 C23 C22 . . . . -0.7(3) ?
C2 C18 C23 C22 . . . . -180.0(2) ?
C21 C22 C23 C18 . . . . -0.2(4) ?

_cod_database_fobs_code 2022180
